data_2300724
loop_
_publ_author_name
'Ruth, Paul Niklas'
'Graw, Nico'
'Ernemann, Tobias'
'Herbst-Irmer, Regine'
'Stalke, Dietmar'

_publ_section_title
;
 Indium <i>K</i>&#x3b1; radiation from a MetalJet X-ray source: comparison
 of the Eiger2 CdTe and Photon III detectors.
;
_journal_issue 'Pt 5'
_journal_name_full 'Journal of applied crystallography'
_journal_page_first 1322
_journal_page_last 1329
_journal_paper_doi 10.1107/S1600576723007215
_journal_volume 56
_journal_year 2023
_chemical_formula_moiety 'C11 H10 O2 S'
_chemical_formula_sum 'C11 H10 O2 S'
_chemical_formula_weight 206.25
_space_group_crystal_system orthorhombic
_space_group_IT_number 19
_space_group_name_Hall 'P 2ac 2ab'
_space_group_name_H-M_alt 'P 21 21 21'
_audit_conform_dict_location ftp://ftp.iucr.org/pub/cif_core.dic
_audit_conform_dict_name cif_core.dic
_audit_conform_dict_version 2.3
_audit_creation_date '27-Jun-23 T10:27:43-00:00'
_audit_creation_method 'XD routine XDCIF'
_cell_angle_alpha 90
_cell_angle_beta 90
_cell_angle_gamma 90
_cell_formula_units_Z 4
_cell_length_a 5.860(2)
_cell_length_b 8.933(2)
_cell_length_c 18.341(3)
_cell_measurement_reflns_used 9386
_cell_measurement_temperature 110(2)
_cell_measurement_theta_max 34.222
_cell_measurement_theta_min 2.2975
_cell_volume 960.1(4)
_computing_cell_refinement 'Bruker SAINT V8.40B'
_computing_data_collection 'Bruker APEX2 v2012.2'
_computing_data_reduction 'Bruker SAINT V8.40B'
_computing_molecular_graphics 'Volkov et al, (2006)'
_computing_publication_material 'Volkov et al, (2006)'
_computing_structure_refinement 'Volkov et al, (2006)'
_computing_structure_solution 'SHELXT(Sheldrick,Acta Cryst.(2015)A71,3-8)'
_diffrn_ambient_temperature 110(2)
_diffrn_detector_type 'Dectris Eiger 2 CdTe 1M'
_diffrn_measured_fraction_theta_full 1.0
_diffrn_measured_fraction_theta_max 0.998
_diffrn_measurement_device_type 'Bruker D8 Venture'
_diffrn_measurement_method '\f and \w scans'
_diffrn_radiation_type InK\a
_diffrn_radiation_wavelength 0.5134
_diffrn_reflns_av_R_equivalents 0.024
_diffrn_reflns_av_unetI/netI 0.0082
_diffrn_reflns_Laue_measured_fraction_full 1.0
_diffrn_reflns_Laue_measured_fraction_max 0.998
_diffrn_reflns_limit_h_max 13
_diffrn_reflns_limit_h_min -13
_diffrn_reflns_limit_k_max 19
_diffrn_reflns_limit_k_min -19
_diffrn_reflns_limit_l_max 40
_diffrn_reflns_limit_l_min -40
_diffrn_reflns_number 178941
_diffrn_reflns_point_group_measured_fraction_full 1.0
_diffrn_reflns_point_group_measured_fraction_max 0.998
_diffrn_reflns_theta_full 17.941
_diffrn_reflns_theta_max 34.834
_diffrn_reflns_theta_min 1.604
_diffrn_source 'Excillum In Metaljet D2 70 kV'
_exptl_absorpt_coefficient_mu 0.131
_exptl_absorpt_correction_T_max 0.9647
_exptl_absorpt_correction_T_min 0.9321
_exptl_absorpt_correction_type multi-scan
_exptl_absorpt_process_details SADABS-2016/2
_exptl_crystal_colour yellow
_exptl_crystal_density_diffrn 1.427
_exptl_crystal_description spheroid
_exptl_crystal_F_000 432
_exptl_crystal_size_max 0.395
_exptl_crystal_size_mid 0.387
_exptl_crystal_size_min 0.312
_refine_diff_density_max 0.068
_refine_diff_density_min -0.113
_refine_diff_density_rms 0.015
_refine_ls_abs_structure_details
;
 Flack x determined using 4274 quotients [(I+)-(I-)]/[(I+)+(I-)]
 (Parsons, Flack and Wagner, Acta Cryst. B69 (2013) 249-259).
;
_refine_ls_abs_structure_Flack 0.016(8)
_refine_ls_extinction_method none
_refine_ls_goodness_of_fit_ref 1.15
_refine_ls_matrix_type full
_refine_ls_number_parameters 250
_refine_ls_number_reflns 11000
_refine_ls_number_restraints 0
_refine_ls_R_factor_all 0.01
_refine_ls_R_factor_gt 0.01
_refine_ls_shift/su_max 0
_refine_ls_structure_factor_coef Fsqd
_refine_ls_weighting_details
;
        calc w2 = 1/[s^2^(Fo^2^)]
;
_refine_ls_weighting_scheme calc
_refine_ls_wR_factor_ref 0.014
_reflns_Friedel_coverage 0.801
_reflns_Friedel_fraction_full 1.0
_reflns_Friedel_fraction_max 0.997
_reflns_number_gt 10109
_reflns_number_total 11000
_reflns_threshold_expression 'I > 2\s(I)'
_cod_data_source_file nb5354sup1.cif
_cod_data_source_block Ylid_MM_In_Eiger
_cod_depositor_comments 'Adding full bibliography for 2300712--2300725.cif.'
_cod_database_code 2300724
_cod_database_fobs_code 2300724

loop_
_space_group_symop_operation_xyz
'x, y, z'
'-x+1/2, -y, z+1/2'
'-x, y+1/2, -z+1/2'
'x+1/2, -y+1/2, -z'

loop_
_atom_local_axes_atom_label
_atom_local_axes_atom0
_atom_local_axes_ax1
_atom_local_axes_atom1
_atom_local_axes_atom2
_atom_local_axes_ax2
S(1) C(3) Z S(1) DUM0 Y
O(1) C(4) Z O(1) C(3) Y
O(2) C(11) Z O(2) C(3) Y
C(1) S(1) Z C(1) H(1A) Y
C(2) S(1) -Z C(2) H(2A) Y
C(3) S(1) Z C(3) C(4) Y
C(4) O(1) Z C(4) C(3) Y
C(5) C(6) Z C(5) C(4) Y
C(6) C(7) Z C(6) C(5) Y
C(7) C(6) Z C(7) C(8) Y
C(8) C(9) Z C(8) C(7) Y
C(9) C(8) Z C(9) C(10) Y
C(10) C(9) Z C(10) C(11) Y
C(11) O(2) Z C(11) C(3) Y
H(1A) C(1) Z H(1A) H(1B) Y
H(1B) C(1) Z H(1B) H(1C) Y
H(1C) C(1) Z H(1C) H(1B) Y
H(2A) C(2) Z H(2A) H(2C) Y
H(2B) C(2) Z H(2B) H(2C) Y
H(2C) C(2) Z H(2C) H(2A) Y
H(6) C(6) Z H(6) C(5) Y
H(7) C(7) Z H(7) C(8) Y
H(8) C(8) Z H(8) C(7) Y
H(9) C(9) Z H(9) C(10) Y

loop_
_atom_rho_multipole_atom_label
_atom_rho_multipole_coeff_Pv
_atom_rho_multipole_coeff_P00
_atom_rho_multipole_coeff_P11
_atom_rho_multipole_coeff_P1-1
_atom_rho_multipole_coeff_P10
_atom_rho_multipole_coeff_P20
_atom_rho_multipole_coeff_P21
_atom_rho_multipole_coeff_P2-1
_atom_rho_multipole_coeff_P22
_atom_rho_multipole_coeff_P2-2
_atom_rho_multipole_coeff_P30
_atom_rho_multipole_coeff_P31
_atom_rho_multipole_coeff_P3-1
_atom_rho_multipole_coeff_P32
_atom_rho_multipole_coeff_P3-2
_atom_rho_multipole_coeff_P33
_atom_rho_multipole_coeff_P3-3
_atom_rho_multipole_coeff_P40
_atom_rho_multipole_coeff_P41
_atom_rho_multipole_coeff_P4-1
_atom_rho_multipole_coeff_P42
_atom_rho_multipole_coeff_P4-2
_atom_rho_multipole_coeff_P43
_atom_rho_multipole_coeff_P4-3
_atom_rho_multipole_coeff_P44
_atom_rho_multipole_coeff_P4-4
_atom_rho_multipole_kappa
_atom_rho_multipole_kappa_prime0
_atom_rho_multipole_kappa_prime1
_atom_rho_multipole_kappa_prime2
_atom_rho_multipole_kappa_prime3
_atom_rho_multipole_kappa_prime4
S(1) 5.648(16) 0 0 -0.120(4) 0.010(4) 0.012(4) 0 0.071(3) -0.067(4) 0 0.225(4) 0 -0.059(3) -0.010(3) 0 0 0.144(3) 0.039(4) 0 0.019(4) 0.022(4) 0 0 -0.046(3) -0.056(3) 0 0.9975(12) 0.975969 0.975969 0.975969 0.975969 0.975969
O(1) 6.211(9) 0 0 0 -0.024(4) 0.002(4) 0 0 -0.102(3) 0 0.037(3) 0 0 0.034(2) 0 0 0 0.021(3) 0 0 0.013(3) 0 0 0 -0.008(2) 0 0.9867(7) 0.955439 0.955439 0.955439 0.955439 0.955439
O(2) 6.211(9) 0 0 0 -0.024(4) 0.002(4) 0 0 -0.102(3) 0 0.037(3) 0 0 0.034(2) 0 0 0 0.021(3) 0 0 0.013(3) 0 0 0 -0.008(2) 0 0.9867(7) 0.955439 0.955439 0.955439 0.955439 0.955439
C(1) 4.35(2) 0 0 -0.013(2) -0.010(3) -0.060(3) 0 -0.009(2) 0.001(2) 0 0.286(4) 0 -0.007(3) -0.006(3) 0 0 -0.197(4) 0.084(3) 0 -0.009(3) -0.013(3) 0 0 0.087(4) 0.005(3) 0 0.9478(16) 0.954803 0.954803 0.954803 0.954803 0.954803
C(2) 4.35(2) 0 0 -0.013(2) -0.010(3) -0.060(3) 0 -0.009(2) 0.001(2) 0 0.286(4) 0 -0.007(3) -0.006(3) 0 0 -0.197(4) 0.084(3) 0 -0.009(3) -0.013(3) 0 0 0.087(4) 0.005(3) 0 0.9478(16) 0.954803 0.954803 0.954803 0.954803 0.954803
C(3) 4.149(9) 0 0 -0.002(3) 0.005(5) 0.012(5) 0 -0.015(3) -0.024(4) 0 0.171(5) 0 -0.019(3) 0.106(4) 0 0 0.007(3) 0.028(6) 0 -0.008(4) -0.011(5) 0 0 -0.016(4) 0.002(5) 0 1.0029(5) 0.992532 0.992532 0.992532 0.992532 0.992532
C(4) 4.016(8) 0 0 0.024(3) 0.009(5) 0.183(5) 0 -0.033(3) -0.175(3) 0 0.231(5) 0 0.028(3) 0.183(3) 0 0 0.014(3) -0.047(5) 0 -0.001(4) -0.019(4) 0 0 -0.008(3) 0.005(3) 0 1.0029(5) 0.992532 0.992532 0.992532 0.992532 0.992532
C(5) 4.063(7) 0 0 -0.039(3) -0.003(4) 0.120(4) 0 0.004(3) -0.147(3) 0 0.172(4) 0 0.023(3) 0.144(3) 0 0 -0.007(2) -0.009(4) 0 -0.029(4) -0.016(4) 0 0 0.013(3) 0.015(3) 0 1.0029(5) 0.992532 0.992532 0.992532 0.992532 0.992532
C(6) 4.025(9) 0 0 0.015(5) -0.035(5) 0.084(4) 0 0.004(4) -0.178(4) 0 0.195(4) 0 -0.019(4) 0.168(4) 0 0 0.007(3) -0.040(4) 0 0.031(4) -0.040(4) 0 0 -0.002(4) -0.012(3) 0 1.0029(5) 0.992532 0.992532 0.992532 0.992532 0.992532
C(7) 4.075(8) 0 0 0.006(3) 0.011(4) 0.119(4) 0 -0.016(4) -0.161(3) 0 0.236(4) 0 -0.012(3) 0.177(3) 0 0 0.027(2) 0.024(4) 0 -0.001(4) 0.029(4) 0 0 0.001(3) 0.012(3) 0 1.0029(5) 0.992532 0.992532 0.992532 0.992532 0.992532
C(8) 4.075(8) 0 0 0.006(3) 0.011(4) 0.119(4) 0 -0.016(4) -0.161(3) 0 0.236(4) 0 -0.012(3) 0.177(3) 0 0 0.027(2) 0.024(4) 0 -0.001(4) 0.029(4) 0 0 0.001(3) 0.012(3) 0 1.0029(5) 0.992532 0.992532 0.992532 0.992532 0.992532
C(9) 4.025(9) 0 0 0.015(5) -0.035(5) 0.084(4) 0 0.004(4) -0.178(4) 0 0.195(4) 0 -0.019(4) 0.168(4) 0 0 0.007(3) -0.040(4) 0 0.031(4) -0.040(4) 0 0 -0.002(4) -0.012(3) 0 1.0029(5) 0.992532 0.992532 0.992532 0.992532 0.992532
C(10) 4.063(7) 0 0 -0.039(3) -0.003(4) 0.120(4) 0 0.004(3) -0.147(3) 0 0.172(4) 0 0.023(3) 0.144(3) 0 0 -0.007(2) -0.009(4) 0 -0.029(4) -0.016(4) 0 0 0.013(3) 0.015(3) 0 1.0029(5) 0.992532 0.992532 0.992532 0.992532 0.992532
C(11) 4.016(8) 0 0 0.024(3) 0.009(5) 0.183(5) 0 -0.033(3) -0.175(3) 0 0.231(5) 0 0.028(3) 0.183(3) 0 0 0.014(3) -0.047(5) 0 -0.001(4) -0.019(4) 0 0 -0.008(3) 0.005(3) 0 1.0029(5) 0.992532 0.992532 0.992532 0.992532 0.992532
H(1A) 0.864(5) 0 0 0 0.140(2) 0.042(2) 0 0 0 0 0 0 0 0 0 0 0 0 0 0 0 0 0 0 0 0 1.12 1.18 1.18 1.18 1.18 1.18
H(1B) 0.864(5) 0 0 0 0.140(2) 0.042(2) 0 0 0 0 0 0 0 0 0 0 0 0 0 0 0 0 0 0 0 0 1.12 1.18 1.18 1.18 1.18 1.18
H(1C) 0.864(5) 0 0 0 0.140(2) 0.042(2) 0 0 0 0 0 0 0 0 0 0 0 0 0 0 0 0 0 0 0 0 1.12 1.18 1.18 1.18 1.18 1.18
H(2A) 0.864(5) 0 0 0 0.140(2) 0.042(2) 0 0 0 0 0 0 0 0 0 0 0 0 0 0 0 0 0 0 0 0 1.12 1.18 1.18 1.18 1.18 1.18
H(2B) 0.864(5) 0 0 0 0.140(2) 0.042(2) 0 0 0 0 0 0 0 0 0 0 0 0 0 0 0 0 0 0 0 0 1.12 1.18 1.18 1.18 1.18 1.18
H(2C) 0.864(5) 0 0 0 0.140(2) 0.042(2) 0 0 0 0 0 0 0 0 0 0 0 0 0 0 0 0 0 0 0 0 1.12 1.18 1.18 1.18 1.18 1.18
H(6) 0.885(4) 0 0 0 0.115(3) -0.004(3) 0 0 0 0 0 0 0 0 0 0 0 0 0 0 0 0 0 0 0 0 1.12 1.18 1.18 1.18 1.18 1.18
H(7) 0.885(4) 0 0 0 0.115(3) -0.004(3) 0 0 0 0 0 0 0 0 0 0 0 0 0 0 0 0 0 0 0 0 1.12 1.18 1.18 1.18 1.18 1.18
H(8) 0.885(4) 0 0 0 0.115(3) -0.004(3) 0 0 0 0 0 0 0 0 0 0 0 0 0 0 0 0 0 0 0 0 1.12 1.18 1.18 1.18 1.18 1.18
H(9) 0.885(4) 0 0 0 0.115(3) -0.004(3) 0 0 0 0 0 0 0 0 0 0 0 0 0 0 0 0 0 0 0 0 1.12 1.18 1.18 1.18 1.18 1.18

loop_
_atom_site_label
_atom_site_type_symbol
_atom_site_fract_x
_atom_site_fract_y
_atom_site_fract_z
_atom_site_U_iso_or_equiv
_atom_site_adp_type
_atom_site_occupancy
_atom_site_symmetry_multiplicity
S(1) S 0.188514(5) 0.686744(3) 0.2594774(16) 0.019 Uani 1 4
O(1) O 0.15420(2) 0.410447(14) 0.370449(5) 0.024 Uani 1 4
O(2) O 0.675419(19) 0.805000(16) 0.321878(6) 0.024 Uani 1 4
C(1) C 0.34854(3) 0.678404(18) 0.175907(7) 0.028 Uani 1 4
C(2) C 0.17274(2) 0.885289(15) 0.270999(7) 0.023 Uani 1 4
C(3) C 0.36670(2) 0.626037(15) 0.327291(8) 0.019 Uani 1 4
C(4) C 0.31120(3) 0.501939(15) 0.374372(7) 0.019 Uani 1 4
C(5) C 0.49349(2) 0.502170(15) 0.432251(7) 0.02 Uani 1 4
C(6) C 0.51730(3) 0.411906(16) 0.493120(8) 0.024 Uani 1 4
C(7) C 0.70472(3) 0.438059(16) 0.539036(8) 0.027 Uani 1 4
C(8) C 0.86202(3) 0.551102(17) 0.523439(8) 0.026 Uani 1 4
C(9) C 0.83585(3) 0.642659(16) 0.461956(8) 0.023 Uani 1 4
C(10) C 0.65017(2) 0.616181(14) 0.417169(7) 0.02 Uani 1 4
C(11) C 0.57457(2) 0.697540(16) 0.349722(7) 0.019 Uani 1 4
H(1A) H 0.359674 0.561062 0.1629 0.04146(4) Uiso 1 4
H(1B) H 0.512614 0.72953 0.184858 0.04146(4) Uiso 1 4
H(1C) H 0.245549 0.736354 0.136301 0.04146(4) Uiso 1 4
H(2A) H 0.08063 0.903675 0.321018 0.03491(3) Uiso 1 4
H(2B) H 0.075365 0.925786 0.22527 0.03491(3) Uiso 1 4
H(2C) H 0.342172 0.931971 0.271831 0.03491(3) Uiso 1 4
H(6) H 0.398785 0.322784 0.506111 0.02920(3) Uiso 1 4
H(7) H 0.728543 0.368556 0.586815 0.03215(3) Uiso 1 4
H(8) H 1.006506 0.563774 0.559737 0.03157(3) Uiso 1 4
H(9) H 0.958433 0.731002 0.451883 0.02804(3) Uiso 1 4

loop_
_atom_site_aniso_label
_atom_site_aniso_U_11
_atom_site_aniso_U_22
_atom_site_aniso_U_33
_atom_site_aniso_U_23
_atom_site_aniso_U_13
_atom_site_aniso_U_12
S(1) 0.019546(14) 0.017680(13) 0.019699(13) 0.001067(10) -0.002587(10) -0.001388(10)
O(1) 0.02679(5) 0.02164(4) 0.02503(5) 0.00292(4) -0.00325(4) -0.00582(5)
O(2) 0.02083(4) 0.02373(4) 0.02606(4) 0.00439(4) -0.00050(5) -0.00351(5)
C(1) 0.03759(7) 0.02559(6) 0.01974(5) 0.00080(5) 0.00183(5) 0.00231(5)
C(2) 0.02342(5) 0.01877(5) 0.02762(6) 0.00010(4) -0.00294(5) 0.00196(4)
C(3) 0.01975(5) 0.01912(5) 0.01910(5) 0.00201(5) -0.00193(4) -0.00076(5)
C(4) 0.02172(5) 0.01776(4) 0.01883(5) 0.00084(4) -0.00111(4) -0.00113(5)
C(5) 0.02358(5) 0.01845(4) 0.01806(5) 0.00070(4) -0.00195(4) 0.00044(4)
C(6) 0.03231(7) 0.02089(5) 0.01980(5) 0.00226(5) -0.00356(5) -0.00067(5)
C(7) 0.03594(7) 0.02368(5) 0.02075(5) 0.00108(5) -0.00695(6) 0.00246(6)
C(8) 0.02968(6) 0.02587(6) 0.02338(6) -0.00078(5) -0.00811(5) 0.00284(5)
C(9) 0.02246(6) 0.02453(5) 0.02311(5) -0.00055(5) -0.00459(5) 0.00058(5)
C(10) 0.01999(5) 0.01980(5) 0.01925(5) -0.00002(4) -0.00211(4) 0.00094(4)
C(11) 0.01817(4) 0.01933(4) 0.01971(5) 0.00097(4) -0.00058(4) -0.00036(4)

loop_
_atom_type_symbol
_atom_type_description
_atom_type_scat_dispersion_real
_atom_type_scat_dispersion_imag
C C 0.0008 0.0008
H H 0.0000 0.0000
O O 0.0044 0.0030
S S 0.0703 0.0642

loop_
_geom_angle_atom_site_label_1
_geom_angle_atom_site_label_2
_geom_angle_atom_site_label_3
_geom_angle
_geom_angle_site_symmetry_1
_geom_angle_site_symmetry_2
_geom_angle_site_symmetry_3
_geom_angle_publ_flag
C(1) S(1) C(2) 99.714(8) 1_555 1_555 1_555 yes
C(1) S(1) C(3) 106.740(6) 1_555 1_555 1_555 yes
C(2) S(1) C(3) 105.057(6) 1_555 1_555 1_555 yes
S(1) C(1) H(1A) 105.111(11) 1_555 1_555 1_555 yes
S(1) C(1) H(1B) 108.543(10) 1_555 1_555 1_555 yes
S(1) C(1) H(1C) 105.232(11) 1_555 1_555 1_555 yes
H(1A) C(1) H(1B) 113.105(14) 1_555 1_555 1_555 yes
H(1A) C(1) H(1C) 110.631(12) 1_555 1_555 1_555 yes
H(1B) C(1) H(1C) 113.532(14) 1_555 1_555 1_555 yes
S(1) C(2) H(2A) 106.127(9) 1_555 1_555 1_555 yes
S(1) C(2) H(2B) 105.573(9) 1_555 1_555 1_555 yes
S(1) C(2) H(2C) 109.755(10) 1_555 1_555 1_555 yes
H(2A) C(2) H(2B) 110.279(12) 1_555 1_555 1_555 yes
H(2A) C(2) H(2C) 113.011(12) 1_555 1_555 1_555 yes
H(2B) C(2) H(2C) 111.679(12) 1_555 1_555 1_555 yes
S(1) C(3) C(4) 122.742(11) 1_555 1_555 1_555 yes
S(1) C(3) C(11) 125.783(12) 1_555 1_555 1_555 yes
C(4) C(3) C(11) 111.205(15) 1_555 1_555 1_555 yes
O(1) C(4) C(3) 130.011(13) 1_555 1_555 1_555 yes
O(1) C(4) C(5) 124.850(12) 1_555 1_555 1_555 yes
C(3) C(4) C(5) 105.130(13) 1_555 1_555 1_555 yes
C(4) C(5) C(6) 129.732(14) 1_555 1_555 1_555 yes
C(4) C(5) C(10) 109.097(11) 1_555 1_555 1_555 yes
C(6) C(5) C(10) 121.164(12) 1_555 1_555 1_555 yes
C(5) C(6) C(7) 117.763(15) 1_555 1_555 1_555 yes
C(5) C(6) H(6) 122.755(15) 1_555 1_555 1_555 yes
C(7) C(6) H(6) 119.481(15) 1_555 1_555 1_555 yes
C(6) C(7) C(8) 120.919(13) 1_555 1_555 1_555 yes
C(6) C(7) H(7) 119.402(17) 1_555 1_555 1_555 yes
C(8) C(7) H(7) 119.675(14) 1_555 1_555 1_555 yes
C(7) C(8) C(9) 120.961(13) 1_555 1_555 1_555 yes
C(7) C(8) H(8) 117.747(13) 1_555 1_555 1_555 yes
C(9) C(8) H(8) 121.277(17) 1_555 1_555 1_555 yes
C(8) C(9) C(10) 117.643(15) 1_555 1_555 1_555 yes
C(8) C(9) H(9) 119.337(15) 1_555 1_555 1_555 yes
C(10) C(9) H(9) 123.015(15) 1_555 1_555 1_555 yes
C(5) C(10) C(9) 121.546(12) 1_555 1_555 1_555 yes
C(5) C(10) C(11) 108.765(11) 1_555 1_555 1_555 yes
C(9) C(10) C(11) 129.666(14) 1_555 1_555 1_555 yes
O(2) C(11) C(3) 129.200(13) 1_555 1_555 1_555 yes
O(2) C(11) C(10) 125.067(12) 1_555 1_555 1_555 yes
C(3) C(11) C(10) 105.727(13) 1_555 1_555 1_555 yes

loop_
_geom_bond_atom_site_label_1
_geom_bond_atom_site_label_2
_geom_bond_distance
_geom_bond_site_symmetry_1
_geom_bond_site_symmetry_2
_geom_bond_publ_flag
S(1) C(1) 1.79842(15) 1_555 1_555 yes
S(1) C(2) 1.78854(13) 1_555 1_555 yes
S(1) C(3) 1.71210(16) 1_555 1_555 yes
O(1) C(4) 1.23268(19) 1_555 1_555 yes
O(2) C(11) 1.23754(19) 1_555 1_555 yes
C(1) H(1A) 1.077 1_555 1_555 yes
C(1) H(1B) 1.077 1_555 1_555 yes
C(1) H(1C) 1.077 1_555 1_555 yes
C(2) H(2A) 1.077 1_555 1_555 yes
C(2) H(2B) 1.077 1_555 1_555 yes
C(2) H(2C) 1.077 1_555 1_555 yes
C(3) C(4) 1.4423(2) 1_555 1_555 yes
C(3) C(11) 1.4357(2) 1_555 1_555 yes
C(4) C(5) 1.5060(2) 1_555 1_555 yes
C(5) C(6) 1.3842(2) 1_555 1_555 yes
C(5) C(10) 1.3988(2) 1_555 1_555 yes
C(6) C(7) 1.4036(2) 1_555 1_555 yes
C(6) H(6) 1.083 1_555 1_555 yes
C(7) C(8) 1.3969(3) 1_555 1_555 yes
C(7) H(7) 1.083 1_555 1_555 yes
C(8) C(9) 1.4014(2) 1_555 1_555 yes
C(8) H(8) 1.083 1_555 1_555 yes
C(9) C(10) 1.38374(19) 1_555 1_555 yes
C(9) H(9) 1.083 1_555 1_555 yes
C(10) C(11) 1.50157(19) 1_555 1_555 yes
